data_7700594
loop_
_publ_author_name
'Nakajima, Takayuki'
'Nakamae, Kanako'
'Hatano, Rika'
'Imai, Kaho'
'Harada, Masafumi'
'Ura, Yasuyuki'
'Tanase, Tomoaki'

_publ_section_title
;
 Tetra-, hexa- and octanuclear copper hydride complexes supported by
 tridentate phosphine ligands.
;
_journal_issue 32
_journal_name_full 'Dalton transactions (Cambridge, England : 2003)'
_journal_page_first 12050
_journal_page_last 12059
_journal_paper_doi 10.1039/c9dt02467k
_journal_volume 48
_journal_year 2019
_chemical_formula_moiety 'C81 H88 Cu3 F18 N4 O3 P9'
_chemical_formula_sum 'C81 H88 Cu3 F18 N4 O3 P9'
_chemical_formula_weight 1976.98
_space_group_crystal_system triclinic
_space_group_IT_number 2
_space_group_name_Hall '-P 1'
_space_group_name_H-M_alt 'P -1'
_symmetry_space_group_name_Hall '-P 1'
_symmetry_space_group_name_H-M 'P -1'
_atom_sites_solution_hydrogens geom
_atom_sites_solution_primary direct
_atom_sites_solution_secondary difmap
_audit_update_record
;
2019-07-11 deposited with the CCDC.    2019-07-18 downloaded from the CCDC.
;
_cell_angle_alpha 75.206(19)
_cell_angle_beta 73.90(2)
_cell_angle_gamma 62.447(14)
_cell_formula_units_Z 2
_cell_length_a 14.962(3)
_cell_length_b 15.706(3)
_cell_length_c 24.503(5)
_cell_measurement_reflns_used 13331
_cell_measurement_temperature 153
_cell_measurement_theta_max 27.50
_cell_measurement_theta_min 3.10
_cell_volume 4849.9(18)
_computing_cell_refinement 'CrystalClear-SM Expert 2.0 r16'
_computing_data_collection 'CrystalClear-SM Expert 2.0 r16 (Rigaku, 2014)'
_computing_data_reduction 'CrystalClear-SM Expert 2.0 r16'
_computing_molecular_graphics 'CrystalStructure 4.2.5'
_computing_publication_material 'CrystalStructure 4.2.5 (Rigaku, 2017)'
_computing_structure_refinement 'SHELXL Version 2014/7 (Sheldrick, 2008)'
_computing_structure_solution 'SHELXT Version 2014/5 (Sheldrick, 2014)'
_diffrn_ambient_temperature 153
_diffrn_detector_area_resol_mean 7.111
_diffrn_measured_fraction_theta_full 0.990
_diffrn_measured_fraction_theta_max 0.980
_diffrn_measurement_device_type 'Rigaku Saturn724'
_diffrn_measurement_method \w
_diffrn_radiation_type 'Mo K\a'
_diffrn_radiation_wavelength 0.71075
_diffrn_reflns_av_R_equivalents 0.0874
_diffrn_reflns_Laue_measured_fraction_full 0.990
_diffrn_reflns_Laue_measured_fraction_max 0.980
_diffrn_reflns_limit_h_max 19
_diffrn_reflns_limit_h_min -19
_diffrn_reflns_limit_k_max 20
_diffrn_reflns_limit_k_min -20
_diffrn_reflns_limit_l_max 30
_diffrn_reflns_limit_l_min -31
_diffrn_reflns_number 53927
_diffrn_reflns_point_group_measured_fraction_full 0.990
_diffrn_reflns_point_group_measured_fraction_max 0.980
_diffrn_reflns_theta_full 25.242
_diffrn_reflns_theta_max 27.457
_diffrn_reflns_theta_min 3.066
_diffrn_standards_number 0
_exptl_absorpt_coefficient_mu 0.879
_exptl_absorpt_correction_T_max 0.954
_exptl_absorpt_correction_T_min 0.799
_exptl_absorpt_correction_type multi-scan
_exptl_absorpt_process_details 'REQAB (Rigaku, 1998)'
_exptl_crystal_colour colorless
_exptl_crystal_density_diffrn 1.354
_exptl_crystal_density_method 'not measured'
_exptl_crystal_description block
_exptl_crystal_F_000 2020.00
_exptl_crystal_size_max 0.247
_exptl_crystal_size_mid 0.216
_exptl_crystal_size_min 0.054
_refine_diff_density_max 1.64
_refine_diff_density_min -0.81
_refine_ls_extinction_method none
_refine_ls_goodness_of_fit_ref 1.092
_refine_ls_hydrogen_treatment constr
_refine_ls_number_parameters 1095
_refine_ls_number_reflns 21764
_refine_ls_number_restraints 26
_refine_ls_R_factor_all 0.0808
_refine_ls_R_factor_gt 0.0632
_refine_ls_shift/su_max 0.001
_refine_ls_structure_factor_coef Fsqd
_refine_ls_weighting_details 'w = 1/[\s^2^(Fo^2^)+(0.1209P)^2^+1.6045P] where P=(Fo^2^+2Fc^2^)/3'
_refine_ls_weighting_scheme calc
_refine_ls_wR_factor_gt 0.1854
_refine_ls_wR_factor_ref 0.2134
_reflns_Friedel_coverage 0.000
_reflns_number_gt 15653
_reflns_number_total 21764
_reflns_threshold_expression F^2^>2.0\s(F^2^)
_cod_data_source_file c9dt02467k2.cif
_cod_data_source_block '[Cu3(dpmp)2(CH3CN)4](PF6)3'
_cod_depositor_comments 'Adding full bibliography for 7700591--7700594.cif.'
_cod_database_code 7700594

loop_
_space_group_symop_id
_space_group_symop_operation_xyz
1 +X,+Y,+Z
2 -X,-Y,-Z

loop_
_atom_site_label
_atom_site_type_symbol
_atom_site_fract_x
_atom_site_fract_y
_atom_site_fract_z
_atom_site_U_iso_or_equiv
_atom_site_adp_type
_atom_site_occupancy
_atom_site_site_symmetry_order
_atom_site_calc_flag
_atom_site_refinement_flags_posn
_atom_site_refinement_flags_adp
_atom_site_refinement_flags_occupancy
_atom_site_disorder_assembly
_atom_site_disorder_group
Cu1 Cu 0.72272(3) 0.55035(3) 0.77463(2) 0.03350(11) Uani 1 1 d . . . . .
Cu2 Cu 0.70823(3) 0.75355(3) 0.78617(2) 0.03298(11) Uani 1 1 d . . . . .
Cu3 Cu 0.71930(3) 0.96905(3) 0.76965(2) 0.03492(12) Uani 1 1 d . . . . .
P1 P 0.89259(6) 0.49712(6) 0.76474(3) 0.02921(17) Uani 1 1 d . . . . .
P2 P 0.88061(6) 0.69344(6) 0.77695(3) 0.02710(16) Uani 1 1 d . . . . .
P3 P 0.89163(6) 0.89126(6) 0.75347(3) 0.02914(17) Uani 1 1 d . . . . .
P4 P 0.63733(6) 0.63132(6) 0.70158(3) 0.03103(18) Uani 1 1 d . . . . .
P5 P 0.61724(6) 0.82772(6) 0.71466(3) 0.02780(17) Uani 1 1 d . . . . .
P6 P 0.64085(6) 1.02145(6) 0.69365(3) 0.03035(17) Uani 1 1 d . . . . .
P7 P 0.33119(9) 0.70291(9) 0.96515(5) 0.0571(3) Uani 1 1 d . . . . .
P8 P 0.35706(10) 1.21483(10) 0.95546(6) 0.0607(3) Uani 1 1 d . . . . .
P9 P 0.93709(7) 0.74031(7) 0.55022(4) 0.0423(2) Uani 1 1 d . . . . .
F1 F 0.2811(4) 0.6865(4) 1.02976(15) 0.1326(19) Uani 1 1 d . . . . .
F2 F 0.4180(3) 0.5961(3) 0.9766(2) 0.1150(15) Uani 1 1 d . . . . .
F3 F 0.3951(3) 0.7457(2) 0.98324(16) 0.0867(10) Uani 1 1 d . . . . .
F4 F 0.2453(3) 0.8065(3) 0.9532(2) 0.1330(17) Uani 1 1 d . . . . .
F5 F 0.2673(3) 0.6571(3) 0.94895(17) 0.1018(12) Uani 1 1 d . . . . .
F6 F 0.3865(4) 0.7133(4) 0.90166(17) 0.1335(17) Uani 1 1 d . . . . .
F7 F 0.3250(3) 1.2253(3) 1.02190(15) 0.1163(15) Uani 1 1 d . . . . .
F8 F 0.4359(3) 1.1070(2) 0.9676(2) 0.1117(14) Uani 1 1 d . . . . .
F9 F 0.4429(3) 1.2486(3) 0.9532(2) 0.1111(14) Uani 1 1 d . . . . .
F10 F 0.2797(3) 1.3267(3) 0.94244(17) 0.1029(12) Uani 1 1 d . . . . .
F11 F 0.2691(4) 1.1855(4) 0.9586(3) 0.169(3) Uani 1 1 d . . . . .
F12 F 0.3874(5) 1.2118(4) 0.88976(19) 0.161(2) Uani 1 1 d . . . . .
F13 F 0.8760(2) 0.7335(3) 0.61527(10) 0.0891(11) Uani 1 1 d . . . . .
F14 F 1.0278(2) 0.6385(2) 0.56568(15) 0.0824(9) Uani 1 1 d . . . . .
F15 F 0.9896(2) 0.7933(2) 0.56895(14) 0.0776(8) Uani 1 1 d . . . . .
F16 F 0.8435(2) 0.8415(2) 0.53635(12) 0.0717(8) Uani 1 1 d . . . . .
F17 F 0.8829(3) 0.6875(2) 0.53224(15) 0.0836(9) Uani 1 1 d . . . . .
F18 F 0.9967(2) 0.7508(2) 0.48676(11) 0.0762(8) Uani 1 1 d . . . . .
O1 O 1.1723(2) 0.5967(3) 0.68357(14) 0.0697(9) Uani 1 1 d . . . . .
O2 O 0.5325(5) 0.3607(9) 0.7669(3) 0.272(7) Uani 1 1 d . . . . .
O3 O 0.5679(2) 0.9320(3) 0.55010(12) 0.0648(9) Uani 1 1 d . . . . .
N1 N 0.6452(3) 0.4849(2) 0.83399(14) 0.0473(7) Uani 1 1 d . . . . .
N2 N 0.6540(2) 0.6848(2) 0.85902(13) 0.0450(7) Uani 1 1 d . . . . .
N3 N 0.6309(3) 0.9180(3) 0.83813(14) 0.0595(9) Uani 1 1 d . . . . .
N4 N 0.6890(6) 1.0751(8) 0.8185(4) 0.115(4) Uani 0.6702 1 d D U P A 1
N5 N 0.7007(12) 1.1024(8) 0.7879(4) 0.048(3) Uani 0.3298 1 d D U P A 2
C1 C 0.5886(3) 0.4561(3) 0.86224(17) 0.0531(10) Uani 1 1 d . . . . .
C2 C 0.5134(5) 0.4207(5) 0.8965(2) 0.0851(19) Uani 1 1 d . . . . .
H2A H 0.5399 0.3756 0.9301 0.102 Uiso 1 1 calc R U . . .
H2B H 0.4998 0.3869 0.8734 0.102 Uiso 1 1 calc R U . . .
H2C H 0.4497 0.4755 0.9092 0.102 Uiso 1 1 calc R U . . .
C3 C 0.6478(3) 0.6398(3) 0.90285(15) 0.0404(7) Uani 1 1 d . . . . .
C4 C 0.6444(4) 0.5826(3) 0.95998(16) 0.0516(9) Uani 1 1 d . . . . .
H4A H 0.7145 0.5388 0.9660 0.062 Uiso 1 1 calc R U . . .
H4B H 0.6061 0.5445 0.9633 0.062 Uiso 1 1 calc R U . . .
H4C H 0.6104 0.6262 0.9890 0.062 Uiso 1 1 calc R U . . .
C5 C 0.5634(3) 0.9172(3) 0.87454(16) 0.0492(9) Uani 1 1 d . . . . .
C6 C 0.4740(3) 0.9231(3) 0.91873(17) 0.0522(9) Uani 1 1 d . . . . .
H6A H 0.4804 0.9381 0.9535 0.063 Uiso 1 1 calc R U . . .
H6B H 0.4691 0.8608 0.9274 0.063 Uiso 1 1 calc R U . . .
H6C H 0.4122 0.9743 0.9051 0.063 Uiso 1 1 calc R U . . .
C9 C 0.9426(2) 0.5901(2) 0.73634(12) 0.0304(6) Uani 1 1 d . . . . .
H9A H 0.9334 0.6150 0.6959 0.036 Uiso 1 1 calc R U . . .
H9B H 1.0171 0.5592 0.7365 0.036 Uiso 1 1 calc R U . . .
C10 C 0.9419(2) 0.7718(2) 0.73086(12) 0.0307(6) Uani 1 1 d . . . . .
H10A H 0.9321 0.7817 0.6910 0.037 Uiso 1 1 calc R U . . .
H10B H 1.0165 0.7381 0.7307 0.037 Uiso 1 1 calc R U . . .
C11 C 0.9623(2) 0.4147(2) 0.71127(15) 0.0356(7) Uani 1 1 d . . . . .
C12 C 1.0075(3) 0.3150(3) 0.7283(2) 0.0551(10) Uani 1 1 d . . . . .
H12 H 1.0048 0.2888 0.7679 0.066 Uiso 1 1 calc R U . . .
C13 C 1.0571(4) 0.2535(4) 0.6863(3) 0.0757(16) Uani 1 1 d . . . . .
H13 H 1.0887 0.1853 0.6978 0.091 Uiso 1 1 calc R U . . .
C14 C 1.0609(4) 0.2888(4) 0.6304(2) 0.0710(15) Uani 1 1 d . . . . .
H14 H 1.0944 0.2453 0.6029 0.085 Uiso 1 1 calc R U . . .
C15 C 1.0170(4) 0.3874(4) 0.61207(19) 0.0631(13) Uani 1 1 d . . . . .
H15 H 1.0209 0.4117 0.5722 0.076 Uiso 1 1 calc R U . . .
C16 C 0.9666(3) 0.4514(3) 0.65267(16) 0.0489(9) Uani 1 1 d . . . . .
H16 H 0.9354 0.5195 0.6405 0.059 Uiso 1 1 calc R U . . .
C17 C 0.9502(3) 0.4293(2) 0.82765(13) 0.0334(6) Uani 1 1 d . . . . .
C18 C 1.0527(3) 0.4021(3) 0.82743(15) 0.0402(7) Uani 1 1 d . . . . .
H18 H 1.0946 0.4182 0.7933 0.048 Uiso 1 1 calc R U . . .
C19 C 1.0954(3) 0.3515(3) 0.87638(17) 0.0478(9) Uani 1 1 d . . . . .
H19 H 1.1656 0.3338 0.8758 0.057 Uiso 1 1 calc R U . . .
C20 C 1.0341(3) 0.3273(3) 0.92592(17) 0.0500(9) Uani 1 1 d . . . . .
H20 H 1.0626 0.2924 0.9594 0.060 Uiso 1 1 calc R U . . .
C21 C 0.9321(3) 0.3537(3) 0.92690(16) 0.0475(9) Uani 1 1 d . . . . .
H21 H 0.8906 0.3373 0.9611 0.057 Uiso 1 1 calc R U . . .
C22 C 0.8897(3) 0.4042(3) 0.87809(15) 0.0402(7) Uani 1 1 d . . . . .
H22 H 0.8195 0.4218 0.8789 0.048 Uiso 1 1 calc R U . . .
C23 C 0.9443(3) 0.6476(2) 0.83930(13) 0.0316(6) Uani 1 1 d . . . . .
C24 C 0.8848(3) 0.6492(3) 0.89437(14) 0.0392(7) Uani 1 1 d . . . . .
H24 H 0.8124 0.6733 0.8996 0.047 Uiso 1 1 calc R U . . .
C25 C 0.9333(4) 0.6146(3) 0.94188(16) 0.0513(9) Uani 1 1 d . . . . .
H25 H 0.8936 0.6129 0.9795 0.062 Uiso 1 1 calc R U . . .
C26 C 1.0380(4) 0.5830(3) 0.93490(17) 0.0521(10) Uani 1 1 d . . . . .
H26 H 1.0699 0.5606 0.9675 0.062 Uiso 1 1 calc R U . . .
C27 C 1.0966(3) 0.5841(3) 0.87972(17) 0.0502(9) Uani 1 1 d . . . . .
H27 H 1.1685 0.5634 0.8745 0.060 Uiso 1 1 calc R U . . .
C28 C 1.0495(3) 0.6154(3) 0.83235(15) 0.0403(7) Uani 1 1 d . . . . .
H28 H 1.0898 0.6148 0.7948 0.048 Uiso 1 1 calc R U . . .
C29 C 0.9495(3) 0.8713(2) 0.81486(13) 0.0328(6) Uani 1 1 d . . . . .
C30 C 0.8899(3) 0.8656(3) 0.86998(14) 0.0374(7) Uani 1 1 d . . . . .
H30 H 0.8215 0.8735 0.8744 0.045 Uiso 1 1 calc R U . . .
C31 C 0.9313(3) 0.8485(3) 0.91809(15) 0.0460(8) Uani 1 1 d . . . . .
H31 H 0.8916 0.8426 0.9554 0.055 Uiso 1 1 calc R U . . .
C32 C 1.0296(3) 0.8398(3) 0.91229(17) 0.0470(8) Uani 1 1 d . . . . .
H32 H 1.0567 0.8297 0.9454 0.056 Uiso 1 1 calc R U . . .
C33 C 1.0883(3) 0.8459(3) 0.85815(17) 0.0468(8) Uani 1 1 d . . . . .
H33 H 1.1566 0.8380 0.8541 0.056 Uiso 1 1 calc R U . . .
C34 C 1.0480(3) 0.8636(3) 0.80937(15) 0.0412(8) Uani 1 1 d . . . . .
H34 H 1.0879 0.8705 0.7723 0.049 Uiso 1 1 calc R U . . .
C35 C 0.6482(3) 0.7433(2) 0.66432(13) 0.0333(6) Uani 1 1 d . . . . .
H35A H 0.6010 0.7758 0.6365 0.040 Uiso 1 1 calc R U . . .
H35B H 0.7190 0.7275 0.6425 0.040 Uiso 1 1 calc R U . . .
C36 C 0.6480(2) 0.9224(2) 0.66324(12) 0.0312(6) Uani 1 1 d . . . . .
H36A H 0.6006 0.9512 0.6356 0.037 Uiso 1 1 calc R U . . .
H36B H 0.7183 0.8911 0.6413 0.037 Uiso 1 1 calc R U . . .
C37 C 0.6955(3) 0.5509(3) 0.64725(17) 0.0439(8) Uani 1 1 d . . . . .
C38 C 0.7008(4) 0.4578(3) 0.6656(2) 0.0604(11) Uani 1 1 d . . . . .
H38 H 0.6708 0.4409 0.7039 0.073 Uiso 1 1 calc R U . . .
C39 C 0.7496(4) 0.3887(4) 0.6285(3) 0.0745(15) Uani 1 1 d . . . . .
H39 H 0.7526 0.3252 0.6415 0.089 Uiso 1 1 calc R U . . .
C40 C 0.7931(4) 0.4126(4) 0.5736(3) 0.0793(17) Uani 1 1 d . . . . .
H40 H 0.8267 0.3653 0.5484 0.095 Uiso 1 1 calc R U . . .
C41 C 0.7890(4) 0.5044(5) 0.5541(2) 0.0805(17) Uani 1 1 d . . . . .
H41 H 0.8203 0.5196 0.5158 0.097 Uiso 1 1 calc R U . . .
C42 C 0.7382(3) 0.5766(4) 0.59092(18) 0.0583(11) Uani 1 1 d . . . . .
H42 H 0.7334 0.6406 0.5775 0.070 Uiso 1 1 calc R U . . .
C43 C 0.5008(3) 0.6601(3) 0.71303(17) 0.0422(8) Uani 1 1 d . . . . .
C44 C 0.4444(3) 0.6611(3) 0.7687(2) 0.0535(10) Uani 1 1 d . . . . .
H44 H 0.4763 0.6489 0.8002 0.064 Uiso 1 1 calc R U . . .
C45 C 0.3407(4) 0.6800(4) 0.7783(3) 0.0805(17) Uani 1 1 d . . . . .
H45 H 0.3025 0.6802 0.8164 0.097 Uiso 1 1 calc R U . . .
C46 C 0.2937(4) 0.6983(5) 0.7331(4) 0.095(2) Uani 1 1 d . . . . .
H46 H 0.2234 0.7107 0.7399 0.114 Uiso 1 1 calc R U . . .
C47 C 0.3483(4) 0.6987(6) 0.6789(4) 0.110(3) Uani 1 1 d . . . . .
H47 H 0.3152 0.7120 0.6478 0.132 Uiso 1 1 calc R U . . .
C48 C 0.4546(3) 0.6794(4) 0.6672(2) 0.0729(15) Uani 1 1 d . . . . .
H48 H 0.4922 0.6799 0.6289 0.087 Uiso 1 1 calc R U . . .
C49 C 0.4770(2) 0.8815(2) 0.73219(13) 0.0326(6) Uani 1 1 d . . . . .
C50 C 0.4174(3) 0.9261(3) 0.69050(17) 0.0477(9) Uani 1 1 d . . . . .
H50 H 0.4493 0.9305 0.6512 0.057 Uiso 1 1 calc R U . . .
C51 C 0.3110(3) 0.9651(3) 0.7053(2) 0.0574(11) Uani 1 1 d . . . . .
H51 H 0.2703 0.9945 0.6763 0.069 Uiso 1 1 calc R U . . .
C52 C 0.2649(3) 0.9606(3) 0.76248(19) 0.0541(10) Uani 1 1 d . . . . .
H52 H 0.1922 0.9887 0.7728 0.065 Uiso 1 1 calc R U . . .
C53 C 0.3234(3) 0.9159(4) 0.80438(19) 0.0568(10) Uani 1 1 d . . . . .
H53 H 0.2910 0.9127 0.8436 0.068 Uiso 1 1 calc R U . . .
C54 C 0.4294(3) 0.8755(3) 0.78998(16) 0.0435(8) Uani 1 1 d . . . . .
H54 H 0.4696 0.8438 0.8192 0.052 Uiso 1 1 calc R U . . .
C55 C 0.5044(3) 1.1033(2) 0.70429(14) 0.0354(7) Uani 1 1 d . . . . .
C56 C 0.4483(3) 1.1393(3) 0.66025(18) 0.0484(9) Uani 1 1 d . . . . .
H56 H 0.4814 1.1248 0.6225 0.058 Uiso 1 1 calc R U . . .
C57 C 0.3427(3) 1.1971(3) 0.6723(2) 0.0604(12) Uani 1 1 d . . . . .
H57 H 0.3041 1.2226 0.6424 0.072 Uiso 1 1 calc R U . . .
C58 C 0.2943(3) 1.2173(3) 0.7272(2) 0.0610(11) Uani 1 1 d . . . . .
H58 H 0.2222 1.2546 0.7353 0.073 Uiso 1 1 calc R U . . .
C59 C 0.3511(3) 1.1832(3) 0.7705(2) 0.0615(11) Uani 1 1 d . . . . .
H59 H 0.3179 1.1985 0.8081 0.074 Uiso 1 1 calc R U . . .
C60 C 0.4555(3) 1.1270(3) 0.75930(16) 0.0474(9) Uani 1 1 d . . . . .
H60 H 0.4941 1.1044 0.7890 0.057 Uiso 1 1 calc R U . . .
C61 C 0.7011(3) 1.0809(3) 0.63016(14) 0.0371(7) Uani 1 1 d . . . . .
C62 C 0.7955(3) 1.0240(3) 0.59883(15) 0.0433(8) Uani 1 1 d . . . . .
H62 H 0.8253 0.9556 0.6099 0.052 Uiso 1 1 calc R U . . .
C63 C 0.8461(4) 1.0665(4) 0.55177(18) 0.0600(12) Uani 1 1 d . . . . .
H63 H 0.9094 1.0267 0.5306 0.072 Uiso 1 1 calc R U . . .
C64 C 0.8058(4) 1.1643(4) 0.5360(2) 0.0697(14) Uani 1 1 d . . . . .
H64 H 0.8408 1.1931 0.5041 0.084 Uiso 1 1 calc R U . . .
C65 C 0.7137(5) 1.2212(4) 0.5666(2) 0.0736(15) Uani 1 1 d . . . . .
H65 H 0.6858 1.2897 0.5559 0.088 Uiso 1 1 calc R U . . .
C66 C 0.6600(4) 1.1798(3) 0.61361(19) 0.0557(10) Uani 1 1 d . . . . .
H66 H 0.5956 1.2201 0.6338 0.067 Uiso 1 1 calc R U . . .
C67 C 0.9590(3) 0.9515(2) 0.69481(14) 0.0353(7) Uani 1 1 d . . . . .
C68 C 1.0461(3) 0.9018(3) 0.65654(16) 0.0466(8) Uani 1 1 d . . . . .
H68 H 1.0736 0.8330 0.6604 0.056 Uiso 1 1 calc R U . . .
C69 C 1.0932(4) 0.9523(4) 0.61258(18) 0.0575(11) Uani 1 1 d . . . . .
H69 H 1.1518 0.9180 0.5862 0.069 Uiso 1 1 calc R U . . .
C70 C 1.0553(4) 1.0514(4) 0.60726(18) 0.0585(11) Uani 1 1 d . . . . .
H70 H 1.0883 1.0857 0.5779 0.070 Uiso 1 1 calc R U . . .
C71 C 0.9683(4) 1.1012(3) 0.6451(2) 0.0641(12) Uani 1 1 d . . . . .
H71 H 0.9413 1.1699 0.6410 0.077 Uiso 1 1 calc R U . . .
C72 C 0.9199(3) 1.0518(3) 0.68913(18) 0.0483(9) Uani 1 1 d . . . . .
H72 H 0.8607 1.0866 0.7150 0.058 Uiso 1 1 calc R U . . .
C73 C 1.2154(4) 0.4693(4) 0.6327(2) 0.0735(13) Uani 1 1 d . . . . .
H73A H 1.2430 0.4584 0.5926 0.088 Uiso 1 1 calc R U . . .
H73B H 1.2622 0.4184 0.6572 0.088 Uiso 1 1 calc R U . . .
H73C H 1.1481 0.4675 0.6445 0.088 Uiso 1 1 calc R U . . .
C74 C 1.2047(3) 0.5663(3) 0.63835(18) 0.0533(10) Uani 1 1 d . . . . .
C75 C 1.2381(4) 0.6239(4) 0.5844(2) 0.0738(14) Uani 1 1 d . . . . .
H75A H 1.2620 0.5875 0.5522 0.089 Uiso 1 1 calc R U . . .
H75B H 1.1801 0.6862 0.5763 0.089 Uiso 1 1 calc R U . . .
H75C H 1.2940 0.6357 0.5894 0.089 Uiso 1 1 calc R U . . .
C76 C 0.3499(6) 0.4206(6) 0.7837(3) 0.111(2) Uani 1 1 d . . . . .
H76A H 0.2993 0.4448 0.7588 0.133 Uiso 1 1 calc R U . . .
H76B H 0.3462 0.3637 0.8105 0.133 Uiso 1 1 calc R U . . .
H76C H 0.3353 0.4716 0.8053 0.133 Uiso 1 1 calc R U . . .
C77 C 0.4538(6) 0.3932(7) 0.7481(4) 0.114(3) Uani 1 1 d . . . . .
C78 C 0.4536(5) 0.4065(7) 0.6868(3) 0.121(3) Uani 1 1 d . . . . .
H78A H 0.3829 0.4333 0.6809 0.145 Uiso 1 1 calc R U . . .
H78B H 0.4844 0.4514 0.6656 0.145 Uiso 1 1 calc R U . . .
H78C H 0.4934 0.3437 0.6728 0.145 Uiso 1 1 calc R U . . .
C79 C 0.6459(4) 1.0324(4) 0.4899(2) 0.0724(13) Uani 1 1 d . . . . .
H79A H 0.6914 1.0305 0.4523 0.087 Uiso 1 1 calc R U . . .
H79B H 0.5819 1.0914 0.4884 0.087 Uiso 1 1 calc R U . . .
H79C H 0.6796 1.0323 0.5190 0.087 Uiso 1 1 calc R U . . .
C80 C 0.6230(3) 0.9455(4) 0.50519(17) 0.0552(10) Uani 1 1 d . . . . .
C81 C 0.6694(4) 0.8754(5) 0.4637(2) 0.0809(16) Uani 1 1 d . . . . .
H81A H 0.7113 0.8977 0.4301 0.097 Uiso 1 1 calc R U . . .
H81B H 0.7128 0.8114 0.4820 0.097 Uiso 1 1 calc R U . . .
H81C H 0.6149 0.8709 0.4514 0.097 Uiso 1 1 calc R U . . .
C82 C 0.6797(7) 1.0828(11) 0.8763(4) 0.121(4) Uani 0.6702 1 d D U P A 1
C83 C 0.6773(10) 1.0852(12) 0.9241(4) 0.148(6) Uani 0.6702 1 d D U P A 1
H83A H 0.6589 1.0340 0.9494 0.177 Uiso 0.6702 1 calc R U P A 1
H83B H 0.6261 1.1486 0.9345 0.177 Uiso 0.6702 1 calc R U P A 1
H83C H 0.7449 1.0748 0.9285 0.177 Uiso 0.6702 1 calc R U P A 1
C84 C 0.7035(10) 1.1375(9) 0.8335(5) 0.060(4) Uani 0.3298 1 d D U P A 2
C85 C 0.669(4) 1.181(3) 0.8859(10) 0.28(3) Uani 0.3298 1 d D U P A 2
H85A H 0.7280 1.1814 0.8961 0.340 Uiso 0.3298 1 calc R U P A 2
H85B H 0.6401 1.1428 0.9172 0.340 Uiso 0.3298 1 calc DR U P A 2
H85C H 0.6172 1.2476 0.8794 0.340 Uiso 0.3298 1 calc R U P A 2

loop_
_atom_site_aniso_label
_atom_site_aniso_U_11
_atom_site_aniso_U_22
_atom_site_aniso_U_33
_atom_site_aniso_U_23
_atom_site_aniso_U_13
_atom_site_aniso_U_12
Cu1 0.0294(2) 0.0369(2) 0.0354(2) -0.00484(16) -0.00483(16) -0.01596(17)
Cu2 0.0279(2) 0.0405(2) 0.0289(2) -0.00110(16) -0.00572(15) -0.01489(17)
Cu3 0.0310(2) 0.0421(2) 0.0322(2) -0.00538(16) -0.00787(16) -0.01475(17)
P1 0.0269(4) 0.0310(4) 0.0293(4) -0.0053(3) -0.0037(3) -0.0123(3)
P2 0.0265(4) 0.0311(4) 0.0243(3) -0.0026(3) -0.0042(3) -0.0137(3)
P3 0.0290(4) 0.0322(4) 0.0279(4) -0.0030(3) -0.0053(3) -0.0151(3)
P4 0.0269(4) 0.0359(4) 0.0340(4) -0.0100(3) -0.0044(3) -0.0145(3)
P5 0.0264(4) 0.0322(4) 0.0252(4) -0.0033(3) -0.0042(3) -0.0135(3)
P6 0.0296(4) 0.0340(4) 0.0277(4) -0.0017(3) -0.0069(3) -0.0143(3)
P7 0.0454(6) 0.0677(7) 0.0548(6) 0.0120(5) -0.0126(5) -0.0301(5)
P8 0.0523(6) 0.0691(7) 0.0653(7) -0.0146(6) -0.0226(6) -0.0206(6)
P9 0.0344(5) 0.0517(5) 0.0310(4) -0.0014(4) -0.0014(4) -0.0151(4)
F1 0.141(4) 0.237(6) 0.062(2) -0.001(3) 0.002(2) -0.138(4)
F2 0.089(2) 0.069(2) 0.196(4) 0.017(2) -0.067(3) -0.0359(19)
F3 0.078(2) 0.074(2) 0.122(3) 0.0026(18) -0.0311(19) -0.0446(17)
F4 0.078(2) 0.093(3) 0.208(5) -0.018(3) -0.069(3) 0.002(2)
F5 0.094(3) 0.134(3) 0.109(3) -0.005(2) -0.040(2) -0.069(2)
F6 0.151(4) 0.160(4) 0.074(2) 0.002(2) 0.023(2) -0.087(4)
F7 0.110(3) 0.124(3) 0.067(2) -0.008(2) -0.012(2) -0.016(3)
F8 0.118(3) 0.0571(18) 0.176(4) -0.027(2) -0.090(3) -0.0110(19)
F9 0.065(2) 0.099(3) 0.183(4) -0.049(3) -0.014(2) -0.037(2)
F10 0.097(3) 0.083(2) 0.112(3) -0.003(2) -0.054(2) -0.011(2)
F11 0.130(4) 0.156(5) 0.267(7) 0.041(4) -0.115(5) -0.092(4)
F12 0.192(5) 0.165(5) 0.079(3) -0.050(3) -0.038(3) -0.013(4)
F13 0.0546(16) 0.154(3) 0.0334(12) 0.0097(15) 0.0006(11) -0.0396(19)
F14 0.0529(16) 0.0620(17) 0.101(2) 0.0153(16) -0.0188(15) -0.0102(13)
F15 0.0636(17) 0.090(2) 0.091(2) -0.0312(17) -0.0142(15) -0.0327(16)
F16 0.0631(17) 0.0648(17) 0.0670(16) -0.0130(13) -0.0261(14) -0.0008(13)
F17 0.083(2) 0.083(2) 0.104(2) -0.0124(18) -0.0270(18) -0.0468(18)
F18 0.086(2) 0.0764(19) 0.0433(13) -0.0066(12) 0.0167(13) -0.0325(16)
O1 0.0475(17) 0.102(3) 0.065(2) -0.0311(19) -0.0013(15) -0.0321(18)
O2 0.099(5) 0.502(18) 0.151(6) 0.106(9) -0.061(5) -0.132(8)
O3 0.0460(16) 0.109(3) 0.0332(13) -0.0034(15) -0.0087(12) -0.0305(17)
N1 0.0410(17) 0.0520(18) 0.0485(17) 0.0022(14) -0.0084(14) -0.0242(15)
N2 0.0412(17) 0.0563(19) 0.0372(15) -0.0025(14) -0.0030(13) -0.0250(15)
N3 0.048(2) 0.083(3) 0.0392(17) -0.0025(17) -0.0090(16) -0.0233(19)
N4 0.051(4) 0.154(9) 0.140(8) -0.123(8) -0.042(6) 0.020(5)
N5 0.078(8) 0.039(5) 0.033(5) -0.022(5) -0.013(6) -0.019(5)
C1 0.057(2) 0.069(3) 0.043(2) 0.0043(18) -0.0145(18) -0.039(2)
C2 0.092(4) 0.145(6) 0.051(3) 0.004(3) -0.004(3) -0.091(4)
C3 0.0358(17) 0.050(2) 0.0371(18) -0.0058(15) -0.0012(14) -0.0230(16)
C4 0.061(2) 0.059(2) 0.0356(18) 0.0019(16) -0.0040(17) -0.033(2)
C5 0.048(2) 0.057(2) 0.0349(18) -0.0043(16) -0.0086(17) -0.0169(18)
C6 0.056(2) 0.064(3) 0.0401(19) -0.0102(17) -0.0004(17) -0.032(2)
C9 0.0317(15) 0.0333(15) 0.0271(14) -0.0054(11) -0.0024(12) -0.0158(13)
C10 0.0331(15) 0.0359(15) 0.0253(13) -0.0022(11) -0.0037(12) -0.0186(13)
C11 0.0274(15) 0.0393(17) 0.0435(17) -0.0174(14) -0.0037(13) -0.0128(13)
C12 0.062(3) 0.040(2) 0.064(3) -0.0193(18) -0.023(2) -0.0105(18)
C13 0.067(3) 0.055(3) 0.106(4) -0.044(3) -0.042(3) 0.004(2)
C14 0.045(2) 0.085(4) 0.093(4) -0.064(3) -0.004(2) -0.014(2)
C15 0.056(3) 0.103(4) 0.048(2) -0.042(2) 0.0118(19) -0.046(3)
C16 0.053(2) 0.061(2) 0.0432(19) -0.0182(17) 0.0008(17) -0.033(2)
C17 0.0371(17) 0.0287(14) 0.0321(15) -0.0033(12) -0.0062(13) -0.0128(13)
C18 0.0347(17) 0.0434(18) 0.0396(17) -0.0034(14) -0.0060(14) -0.0159(15)
C19 0.044(2) 0.049(2) 0.049(2) 0.0021(16) -0.0182(17) -0.0169(17)
C20 0.061(2) 0.049(2) 0.0424(19) 0.0045(16) -0.0224(18) -0.0240(19)
C21 0.050(2) 0.051(2) 0.0387(18) 0.0037(16) -0.0091(16) -0.0232(18)
C22 0.0408(18) 0.0404(18) 0.0389(17) -0.0010(14) -0.0062(15) -0.0199(15)
C23 0.0354(16) 0.0337(15) 0.0285(14) -0.0050(12) -0.0061(12) -0.0166(13)
C24 0.0460(19) 0.0480(19) 0.0294(15) -0.0002(13) -0.0077(14) -0.0269(16)
C25 0.065(3) 0.063(2) 0.0304(17) 0.0014(16) -0.0085(17) -0.035(2)
C26 0.065(3) 0.054(2) 0.044(2) 0.0019(17) -0.0284(19) -0.026(2)
C27 0.042(2) 0.057(2) 0.051(2) -0.0014(18) -0.0217(17) -0.0166(18)
C28 0.0354(18) 0.0474(19) 0.0380(17) -0.0059(14) -0.0081(14) -0.0169(15)
C29 0.0364(16) 0.0385(16) 0.0307(15) -0.0051(12) -0.0102(13) -0.0196(14)
C30 0.0336(17) 0.0464(18) 0.0347(16) -0.0040(14) -0.0068(13) -0.0197(15)
C31 0.051(2) 0.059(2) 0.0316(16) -0.0050(15) -0.0097(16) -0.0249(18)
C32 0.050(2) 0.052(2) 0.0445(19) -0.0056(16) -0.0206(17) -0.0208(18)
C33 0.0383(19) 0.057(2) 0.052(2) -0.0065(17) -0.0155(17) -0.0225(17)
C34 0.0350(17) 0.052(2) 0.0387(17) -0.0080(15) -0.0071(14) -0.0190(16)
C35 0.0341(16) 0.0420(17) 0.0263(14) -0.0066(12) -0.0049(12) -0.0177(14)
C36 0.0301(15) 0.0365(16) 0.0259(14) -0.0022(12) -0.0036(12) -0.0154(13)
C37 0.0332(17) 0.052(2) 0.053(2) -0.0252(17) -0.0065(15) -0.0152(16)
C38 0.062(3) 0.049(2) 0.067(3) -0.026(2) -0.013(2) -0.011(2)
C39 0.076(3) 0.059(3) 0.092(4) -0.044(3) -0.013(3) -0.017(2)
C40 0.054(3) 0.086(4) 0.105(4) -0.064(3) -0.006(3) -0.014(3)
C41 0.058(3) 0.138(6) 0.066(3) -0.054(3) 0.010(2) -0.051(3)
C42 0.050(2) 0.088(3) 0.053(2) -0.035(2) 0.0040(19) -0.038(2)
C43 0.0325(17) 0.0448(19) 0.059(2) -0.0206(16) -0.0048(16) -0.0203(15)
C44 0.0360(19) 0.050(2) 0.067(3) -0.0105(19) 0.0054(18) -0.0199(17)
C45 0.034(2) 0.067(3) 0.128(5) -0.023(3) 0.015(3) -0.023(2)
C46 0.031(2) 0.092(4) 0.180(7) -0.077(4) 0.004(3) -0.025(2)
C47 0.047(3) 0.132(6) 0.181(7) -0.096(5) -0.039(4) -0.017(3)
C48 0.041(2) 0.098(4) 0.090(4) -0.056(3) -0.020(2) -0.013(2)
C49 0.0315(16) 0.0336(15) 0.0320(15) -0.0047(12) -0.0006(12) -0.0161(13)
C50 0.0281(17) 0.058(2) 0.0428(19) 0.0079(17) -0.0063(15) -0.0148(16)
C51 0.0295(18) 0.068(3) 0.061(2) 0.012(2) -0.0139(17) -0.0172(18)
C52 0.0263(17) 0.058(2) 0.064(3) -0.0066(19) 0.0060(17) -0.0153(16)
C53 0.038(2) 0.073(3) 0.050(2) -0.016(2) 0.0086(17) -0.022(2)
C54 0.0399(19) 0.053(2) 0.0389(18) -0.0094(15) -0.0013(15) -0.0231(17)
C55 0.0373(17) 0.0299(15) 0.0351(16) -0.0078(12) -0.0079(13) -0.0089(13)
C56 0.0383(19) 0.048(2) 0.055(2) -0.0131(17) -0.0163(17) -0.0081(16)
C57 0.042(2) 0.052(2) 0.085(3) -0.026(2) -0.031(2) 0.0001(18)
C58 0.036(2) 0.053(2) 0.090(3) -0.027(2) -0.013(2) -0.0071(18)
C59 0.044(2) 0.056(2) 0.065(3) -0.018(2) 0.000(2) -0.0054(19)
C60 0.043(2) 0.049(2) 0.0379(18) -0.0114(15) -0.0044(16) -0.0084(16)
C61 0.0449(19) 0.0446(18) 0.0318(15) 0.0029(13) -0.0131(14) -0.0281(16)
C62 0.0421(19) 0.058(2) 0.0345(17) -0.0013(15) -0.0047(15) -0.0297(17)
C63 0.060(3) 0.089(3) 0.043(2) 0.005(2) -0.0080(19) -0.050(3)
C64 0.076(3) 0.096(4) 0.055(3) 0.018(3) -0.015(2) -0.064(3)
C65 0.099(4) 0.057(3) 0.080(3) 0.016(2) -0.026(3) -0.054(3)
C66 0.065(3) 0.042(2) 0.061(2) 0.0027(18) -0.013(2) -0.028(2)
C67 0.0382(17) 0.0416(17) 0.0326(15) 0.0019(13) -0.0090(13) -0.0244(15)
C68 0.048(2) 0.048(2) 0.0433(19) -0.0013(16) -0.0008(16) -0.0276(17)
C69 0.060(3) 0.072(3) 0.046(2) -0.0012(19) 0.0035(19) -0.044(2)
C70 0.065(3) 0.071(3) 0.052(2) 0.011(2) -0.010(2) -0.050(2)
C71 0.065(3) 0.048(2) 0.083(3) 0.014(2) -0.020(3) -0.036(2)
C72 0.045(2) 0.0427(19) 0.060(2) 0.0028(17) -0.0114(18) -0.0255(17)
C73 0.067(3) 0.065(3) 0.082(3) -0.009(3) -0.011(3) -0.024(3)
C74 0.0343(19) 0.069(3) 0.054(2) -0.014(2) -0.0070(17) -0.0175(18)
C75 0.066(3) 0.098(4) 0.065(3) -0.001(3) -0.016(2) -0.044(3)
C76 0.095(5) 0.107(6) 0.118(6) -0.016(5) -0.003(4) -0.042(4)
C77 0.076(4) 0.136(7) 0.116(6) 0.014(5) -0.015(4) -0.052(5)
C78 0.067(4) 0.153(8) 0.098(5) -0.020(5) 0.002(4) -0.019(4)
C79 0.059(3) 0.090(4) 0.071(3) -0.016(3) -0.010(2) -0.033(3)
C80 0.038(2) 0.085(3) 0.0380(19) -0.0040(19) -0.0132(16) -0.022(2)
C81 0.059(3) 0.102(4) 0.068(3) -0.022(3) -0.019(3) -0.014(3)
C82 0.042(5) 0.149(11) 0.143(11) -0.024(10) -0.005(6) -0.020(6)
C83 0.085(8) 0.156(13) 0.137(12) -0.027(11) 0.029(9) -0.022(9)
C84 0.046(7) 0.042(6) 0.082(9) -0.036(6) -0.026(7) 0.012(5)
C85 0.32(5) 0.31(4) 0.27(4) -0.23(4) -0.03(4) -0.09(4)

loop_
_atom_type_symbol
_atom_type_description
_atom_type_scat_dispersion_real
_atom_type_scat_dispersion_imag
_atom_type_scat_source
C C 0.0033 0.0016
;
International Tables for Crystallography
(Vol. C, Tables 4.2.6.8 and 6.1.1.4)
;
H H 0.0000 0.0000
;
International Tables for Crystallography
(Vol. C, Table 6.1.1.4)
;
Cu Cu 0.3201 1.2651
;
International Tables for Crystallography
(Vol. C, Tables 4.2.6.8 and 6.1.1.4)
;
P P 0.1023 0.0942
;
International Tables for Crystallography
(Vol. C, Tables 4.2.6.8 and 6.1.1.4)
;
N N 0.0061 0.0033
;
International Tables for Crystallography
(Vol. C, Tables 4.2.6.8 and 6.1.1.4)
;
F F 0.0171 0.0103
;
International Tables for Crystallography
(Vol. C, Tables 4.2.6.8 and 6.1.1.4)
;
O O 0.0106 0.0060
;
International Tables for Crystallography
(Vol. C, Tables 4.2.6.8 and 6.1.1.4)
;

loop_
_geom_angle_atom_site_label_1
_geom_angle_atom_site_label_2
_geom_angle_atom_site_label_3
_geom_angle
N1 Cu1 P1 121.92(10)
N1 Cu1 P4 109.71(10)
P1 Cu1 P4 123.24(3)
N2 Cu2 P5 120.54(9)
N2 Cu2 P2 108.61(10)
P5 Cu2 P2 126.54(3)
N3 Cu3 N4 86.8(3)
N3 Cu3 N5 106.2(3)
N3 Cu3 P6 107.91(10)
N4 Cu3 P6 116.3(3)
N5 Cu3 P6 101.2(3)
N3 Cu3 P3 121.10(11)
N4 Cu3 P3 103.1(2)
N5 Cu3 P3 99.6(4)
P6 Cu3 P3 117.71(3)
C17 P1 C11 103.80(15)
C17 P1 C9 104.77(15)
C11 P1 C9 101.56(15)
C17 P1 Cu1 117.65(11)
C11 P1 Cu1 111.38(11)
C9 P1 Cu1 115.84(11)
C23 P2 C10 102.35(14)
C23 P2 C9 103.89(14)
C10 P2 C9 99.73(14)
C23 P2 Cu2 122.31(11)
C10 P2 Cu2 116.51(11)
C9 P2 Cu2 109.14(10)
C29 P3 C67 103.79(15)
C29 P3 C10 106.41(15)
C67 P3 C10 101.40(15)
C29 P3 Cu3 114.40(11)
C67 P3 Cu3 115.64(11)
C10 P3 Cu3 113.80(10)
C35 P4 C37 104.57(17)
C35 P4 C43 105.14(17)
C37 P4 C43 103.32(16)
C35 P4 Cu1 117.04(10)
C37 P4 Cu1 105.69(13)
C43 P4 Cu1 119.29(13)
C49 P5 C36 104.41(14)
C49 P5 C35 103.49(15)
C36 P5 C35 98.94(14)
C49 P5 Cu2 119.48(10)
C36 P5 Cu2 116.34(10)
C35 P5 Cu2 111.54(11)
C55 P6 C61 105.47(16)
C55 P6 C36 103.74(15)
C61 P6 C36 100.10(14)
C55 P6 Cu3 117.65(11)
C61 P6 Cu3 114.55(11)
C36 P6 Cu3 113.34(10)
F6 P7 F4 89.7(3)
F6 P7 F1 176.6(3)
F4 P7 F1 93.7(3)
F6 P7 F2 89.9(3)
F4 P7 F2 178.7(3)
F1 P7 F2 86.7(3)
F6 P7 F3 90.4(3)
F4 P7 F3 91.1(2)
F1 P7 F3 89.2(2)
F2 P7 F3 90.1(2)
F6 P7 F5 91.1(3)
F4 P7 F5 90.2(3)
F1 P7 F5 89.2(2)
F2 P7 F5 88.5(2)
F3 P7 F5 178.0(2)
F12 P8 F11 89.5(4)
F12 P8 F8 91.0(3)
F11 P8 F8 92.8(3)
F12 P8 F9 91.6(3)
F11 P8 F9 177.7(3)
F8 P8 F9 89.2(2)
F12 P8 F7 176.2(3)
F11 P8 F7 92.6(3)
F8 P8 F7 92.1(2)
F9 P8 F7 86.2(3)
F12 P8 F10 88.7(3)
F11 P8 F10 89.3(3)
F8 P8 F10 177.8(2)
F9 P8 F10 88.7(2)
F7 P8 F10 88.1(2)
F18 P9 F14 90.89(17)
F18 P9 F15 90.20(18)
F14 P9 F15 90.03(19)
F18 P9 F16 90.81(16)
F14 P9 F16 178.15(18)
F15 P9 F16 90.70(17)
F18 P9 F17 90.62(19)
F14 P9 F17 90.32(19)
F15 P9 F17 179.10(19)
F16 P9 F17 88.92(18)
F18 P9 F13 177.8(2)
F14 P9 F13 90.32(18)
F15 P9 F13 87.94(19)
F16 P9 F13 88.01(17)
F17 P9 F13 91.2(2)
C1 N1 Cu1 168.3(3)
C3 N2 Cu2 162.0(3)
C5 N3 Cu3 160.5(4)
C82 N4 Cu3 138.9(10)
C84 N5 Cu3 138.0(9)
N1 C1 C2 177.5(5)
C1 C2 H2A 109.5
C1 C2 H2B 109.5
H2A C2 H2B 109.5
C1 C2 H2C 109.5
H2A C2 H2C 109.5
H2B C2 H2C 109.5
N2 C3 C4 176.9(4)
C3 C4 H4A 109.5
C3 C4 H4B 109.5
H4A C4 H4B 109.5
C3 C4 H4C 109.5
H4A C4 H4C 109.5
H4B C4 H4C 109.5
N3 C5 C6 176.0(5)
C5 C6 H6A 109.5
C5 C6 H6B 109.5
H6A C6 H6B 109.5
C5 C6 H6C 109.5
H6A C6 H6C 109.5
H6B C6 H6C 109.5
P1 C9 P2 114.16(16)
P1 C9 H9A 108.7
P2 C9 H9A 108.7
P1 C9 H9B 108.7
P2 C9 H9B 108.7
H9A C9 H9B 107.6
P2 C10 P3 113.88(16)
P2 C10 H10A 108.8
P3 C10 H10A 108.8
P2 C10 H10B 108.8
P3 C10 H10B 108.8
H10A C10 H10B 107.7
C12 C11 C16 119.3(3)
C12 C11 P1 120.5(3)
C16 C11 P1 120.2(3)
C11 C12 C13 119.1(4)
C11 C12 H12 120.4
C13 C12 H12 120.4
C14 C13 C12 121.4(5)
C14 C13 H13 119.3
C12 C13 H13 119.3
C13 C14 C15 120.9(4)
C13 C14 H14 119.5
C15 C14 H14 119.5
C14 C15 C16 119.5(4)
C14 C15 H15 120.2
C16 C15 H15 120.2
C11 C16 C15 119.7(4)
C11 C16 H16 120.1
C15 C16 H16 120.1
C18 C17 C22 118.7(3)
C18 C17 P1 121.9(2)
C22 C17 P1 119.4(3)
C17 C18 C19 121.2(3)
C17 C18 H18 119.4
C19 C18 H18 119.4
C20 C19 C18 119.1(4)
C20 C19 H19 120.4
C18 C19 H19 120.4
C21 C20 C19 120.5(3)
C21 C20 H20 119.8
C19 C20 H20 119.8
C20 C21 C22 120.3(3)
C20 C21 H21 119.8
C22 C21 H21 119.8
C21 C22 C17 120.2(3)
C21 C22 H22 119.9
C17 C22 H22 119.9
C28 C23 C24 119.8(3)
C28 C23 P2 121.0(2)
C24 C23 P2 119.1(3)
C23 C24 C25 119.1(4)
C23 C24 H24 120.5
C25 C24 H24 120.5
C26 C25 C24 121.0(4)
C26 C25 H25 119.5
C24 C25 H25 119.5
C25 C26 C27 119.5(3)
C25 C26 H26 120.2
C27 C26 H26 120.2
C28 C27 C26 119.8(4)
C28 C27 H27 120.1
C26 C27 H27 120.1
C23 C28 C27 120.7(3)
C23 C28 H28 119.7
C27 C28 H28 119.7
C34 C29 C30 119.1(3)
C34 C29 P3 123.3(3)
C30 C29 P3 117.6(2)
C31 C30 C29 119.7(3)
C31 C30 H30 120.1
C29 C30 H30 120.1
C32 C31 C30 120.8(3)
C32 C31 H31 119.6
C30 C31 H31 119.6
C31 C32 C33 119.7(3)
C31 C32 H32 120.2
C33 C32 H32 120.2
C32 C33 C34 120.4(4)
C32 C33 H33 119.8
C34 C33 H33 119.8
C29 C34 C33 120.2(3)
C29 C34 H34 119.9
C33 C34 H34 119.9
P4 C35 P5 112.10(16)
P4 C35 H35A 109.2
P5 C35 H35A 109.2
P4 C35 H35B 109.2
P5 C35 H35B 109.2
H35A C35 H35B 107.9
P5 C36 P6 116.37(16)
P5 C36 H36A 108.2
P6 C36 H36A 108.2
P5 C36 H36B 108.2
P6 C36 H36B 108.2
H36A C36 H36B 107.3
C38 C37 C42 119.9(4)
C38 C37 P4 116.1(3)
C42 C37 P4 123.8(3)
C37 C38 C39 120.8(5)
C37 C38 H38 119.6
C39 C38 H38 119.6
C40 C39 C38 119.7(5)
C40 C39 H39 120.1
C38 C39 H39 120.1
C39 C40 C41 120.9(4)
C39 C40 H40 119.5
C41 C40 H40 119.5
C40 C41 C42 120.4(5)
C40 C41 H41 119.8
C42 C41 H41 119.8
C37 C42 C41 118.3(5)
C37 C42 H42 120.9
C41 C42 H42 120.9
C48 C43 C44 120.3(4)
C48 C43 P4 120.5(3)
C44 C43 P4 119.2(3)
C43 C44 C45 119.9(5)
C43 C44 H44 120.0
C45 C44 H44 120.0
C46 C45 C44 120.5(6)
C46 C45 H45 119.7
C44 C45 H45 119.7
C47 C46 C45 119.5(5)
C47 C46 H46 120.3
C45 C46 H46 120.3
C46 C47 C48 121.8(6)
C46 C47 H47 119.1
C48 C47 H47 119.1
C43 C48 C47 118.0(6)
C43 C48 H48 121.0
C47 C48 H48 121.0
C50 C49 C54 119.3(3)
C50 C49 P5 122.2(3)
C54 C49 P5 118.5(3)
C49 C50 C51 120.7(4)
C49 C50 H50 119.7
C51 C50 H50 119.7
C52 C51 C50 119.6(4)
C52 C51 H51 120.2
C50 C51 H51 120.2
C53 C52 C51 120.3(4)
C53 C52 H52 119.8
C51 C52 H52 119.8
C52 C53 C54 120.5(4)
C52 C53 H53 119.7
C54 C53 H53 119.7
C53 C54 C49 119.6(4)
C53 C54 H54 120.2
C49 C54 H54 120.2
C56 C55 C60 119.9(3)
C56 C55 P6 122.3(3)
C60 C55 P6 117.8(3)
C55 C56 C57 119.2(4)
C55 C56 H56 120.4
C57 C56 H56 120.4
C58 C57 C56 120.5(4)
C58 C57 H57 119.7
C56 C57 H57 119.7
C57 C58 C59 119.9(4)
C57 C58 H58 120.1
C59 C58 H58 120.1
C60 C59 C58 120.4(4)
C60 C59 H59 119.8
C58 C59 H59 119.8
C59 C60 C55 120.0(4)
C59 C60 H60 120.0
C55 C60 H60 120.0
C66 C61 C62 118.4(3)
C66 C61 P6 122.6(3)
C62 C61 P6 118.9(3)
C63 C62 C61 120.9(4)
C63 C62 H62 119.6
C61 C62 H62 119.6
C64 C63 C62 120.5(5)
C64 C63 H63 119.7
C62 C63 H63 119.7
C63 C64 C65 119.3(4)
C63 C64 H64 120.3
C65 C64 H64 120.3
C64 C65 C66 121.2(5)
C64 C65 H65 119.4
C66 C65 H65 119.4
C61 C66 C65 119.6(5)
C61 C66 H66 120.2
C65 C66 H66 120.2
C72 C67 C68 119.4(3)
C72 C67 P3 117.2(3)
C68 C67 P3 123.4(3)
C67 C68 C69 120.4(4)
C67 C68 H68 119.8
C69 C68 H68 119.8
C70 C69 C68 120.3(4)
C70 C69 H69 119.9
C68 C69 H69 119.9
C69 C70 C71 119.5(4)
C69 C70 H70 120.3
C71 C70 H70 120.3
C70 C71 C72 121.0(4)
C70 C71 H71 119.5
C72 C71 H71 119.5
C67 C72 C71 119.5(4)
C67 C72 H72 120.3
C71 C72 H72 120.3
C74 C73 H73A 109.5
C74 C73 H73B 109.5
H73A C73 H73B 109.5
C74 C73 H73C 109.5
H73A C73 H73C 109.5
H73B C73 H73C 109.5
O1 C74 C73 122.3(5)
O1 C74 C75 121.4(5)
C73 C74 C75 116.3(4)
C74 C75 H75A 109.5
C74 C75 H75B 109.5
H75A C75 H75B 109.5
C74 C75 H75C 109.5
H75A C75 H75C 109.5
H75B C75 H75C 109.5
C77 C76 H76A 109.5
C77 C76 H76B 109.5
H76A C76 H76B 109.5
C77 C76 H76C 109.5
H76A C76 H76C 109.5
H76B C76 H76C 109.5
O2 C77 C78 122.6(8)
O2 C77 C76 124.6(9)
C78 C77 C76 112.8(7)
C77 C78 H78A 109.5
C77 C78 H78B 109.5
H78A C78 H78B 109.5
C77 C78 H78C 109.5
H78A C78 H78C 109.5
H78B C78 H78C 109.5
C80 C79 H79A 109.5
C80 C79 H79B 109.5
H79A C79 H79B 109.5
C80 C79 H79C 109.5
H79A C79 H79C 109.5
H79B C79 H79C 109.5
O3 C80 C81 120.5(5)
O3 C80 C79 121.5(5)
C81 C80 C79 118.0(4)
C80 C81 H81A 109.5
C80 C81 H81B 109.5
H81A C81 H81B 109.5
C80 C81 H81C 109.5
H81A C81 H81C 109.5
H81B C81 H81C 109.5
C83 C82 N4 176.3(14)
C82 C83 H83A 109.5
C82 C83 H83B 109.5
H83A C83 H83B 109.5
C82 C83 H83C 109.5
H83A C83 H83C 109.5
H83B C83 H83C 109.5
N5 C84 C85 160(2)
C84 C85 H85A 109.5
C84 C85 H85B 109.5
H85A C85 H85B 109.5
C84 C85 H85C 109.5
H85A C85 H85C 109.5
H85B C85 H85C 109.5

loop_
_geom_bond_atom_site_label_1
_geom_bond_atom_site_label_2
_geom_bond_distance
Cu1 N1 1.980(3)
Cu1 P1 2.2391(9)
Cu1 P4 2.2485(9)
Cu2 N2 2.009(3)
Cu2 P5 2.2572(8)
Cu2 P2 2.2644(8)
Cu3 N3 2.067(4)
Cu3 N4 2.105(8)
Cu3 N5 2.130(10)
Cu3 P6 2.2491(8)
Cu3 P3 2.2503(9)
P1 C17 1.818(3)
P1 C11 1.827(3)
P1 C9 1.837(3)
P2 C23 1.836(3)
P2 C10 1.841(3)
P2 C9 1.846(3)
P3 C29 1.828(3)
P3 C67 1.833(3)
P3 C10 1.840(3)
P4 C35 1.821(3)
P4 C37 1.823(4)
P4 C43 1.830(4)
P5 C49 1.829(3)
P5 C36 1.834(3)
P5 C35 1.855(3)
P6 C55 1.826(3)
P6 C61 1.834(3)
P6 C36 1.839(3)
P7 F6 1.553(4)
P7 F4 1.554(4)
P7 F1 1.564(3)
P7 F2 1.589(4)
P7 F3 1.595(3)
P7 F5 1.607(4)
P8 F12 1.554(4)
P8 F11 1.562(4)
P8 F8 1.561(4)
P8 F9 1.584(4)
P8 F7 1.593(4)
P8 F10 1.602(4)
P9 F18 1.574(2)
P9 F14 1.584(3)
P9 F15 1.588(3)
P9 F16 1.591(3)
P9 F17 1.595(3)
P9 F13 1.607(2)
O1 C74 1.203(5)
O2 C77 1.218(9)
O3 C80 1.215(5)
N1 C1 1.127(5)
N2 C3 1.131(4)
N3 C5 1.150(5)
N4 C82 1.4130(10)
N5 C84 1.3837(10)
C1 C2 1.448(6)
C2 H2A 0.9800
C2 H2B 0.9800
C2 H2C 0.9800
C3 C4 1.460(5)
C4 H4A 0.9800
C4 H4B 0.9800
C4 H4C 0.9800
C5 C6 1.450(5)
C6 H6A 0.9800
C6 H6B 0.9800
C6 H6C 0.9800
C9 H9A 0.9900
C9 H9B 0.9900
C10 H10A 0.9900
C10 H10B 0.9900
C11 C12 1.388(5)
C11 C16 1.400(5)
C12 C13 1.401(6)
C12 H12 0.9500
C13 C14 1.335(8)
C13 H13 0.9500
C14 C15 1.378(8)
C14 H14 0.9500
C15 C16 1.401(6)
C15 H15 0.9500
C16 H16 0.9500
C17 C18 1.387(5)
C17 C22 1.401(5)
C18 C19 1.396(5)
C18 H18 0.9500
C19 C20 1.389(6)
C19 H19 0.9500
C20 C21 1.378(6)
C20 H20 0.9500
C21 C22 1.390(5)
C21 H21 0.9500
C22 H22 0.9500
C23 C28 1.387(5)
C23 C24 1.394(4)
C24 C25 1.399(5)
C24 H24 0.9500
C25 C26 1.380(6)
C25 H25 0.9500
C26 C27 1.393(6)
C26 H26 0.9500
C27 C28 1.388(5)
C27 H27 0.9500
C28 H28 0.9500
C29 C34 1.392(5)
C29 C30 1.404(4)
C30 C31 1.391(5)
C30 H30 0.9500
C31 C32 1.382(6)
C31 H31 0.9500
C32 C33 1.381(6)
C32 H32 0.9500
C33 C34 1.395(5)
C33 H33 0.9500
C34 H34 0.9500
C35 H35A 0.9900
C35 H35B 0.9900
C36 H36A 0.9900
C36 H36B 0.9900
C37 C38 1.388(6)
C37 C42 1.393(6)
C38 C39 1.392(6)
C38 H38 0.9500
C39 C40 1.363(8)
C39 H39 0.9500
C40 C41 1.375(9)
C40 H40 0.9500
C41 C42 1.422(7)
C41 H41 0.9500
C42 H42 0.9500
C43 C48 1.376(6)
C43 C44 1.390(6)
C44 C45 1.400(6)
C44 H44 0.9500
C45 C46 1.374(10)
C45 H45 0.9500
C46 C47 1.353(10)
C46 H46 0.9500
C47 C48 1.432(7)
C47 H47 0.9500
C48 H48 0.9500
C49 C50 1.375(5)
C49 C54 1.399(5)
C50 C51 1.390(5)
C50 H50 0.9500
C51 C52 1.378(6)
C51 H51 0.9500
C52 C53 1.369(6)
C52 H52 0.9500
C53 C54 1.384(6)
C53 H53 0.9500
C54 H54 0.9500
C55 C56 1.393(5)
C55 C60 1.396(5)
C56 C57 1.400(6)
C56 H56 0.9500
C57 C58 1.378(7)
C57 H57 0.9500
C58 C59 1.387(7)
C58 H58 0.9500
C59 C60 1.380(6)
C59 H59 0.9500
C60 H60 0.9500
C61 C66 1.375(5)
C61 C62 1.401(5)
C62 C63 1.392(5)
C62 H62 0.9500
C63 C64 1.357(7)
C63 H63 0.9500
C64 C65 1.375(8)
C64 H64 0.9500
C65 C66 1.408(6)
C65 H65 0.9500
C66 H66 0.9500
C67 C72 1.386(5)
C67 C68 1.394(5)
C68 C69 1.396(5)
C68 H68 0.9500
C69 C70 1.371(7)
C69 H69 0.9500
C70 C71 1.387(7)
C70 H70 0.9500
C71 C72 1.396(6)
C71 H71 0.9500
C72 H72 0.9500
C73 C74 1.496(7)
C73 H73A 0.9800
C73 H73B 0.9800
C73 H73C 0.9800
C74 C75 1.503(6)
C75 H75A 0.9800
C75 H75B 0.9800
C75 H75C 0.9800
C76 C77 1.478(10)
C76 H76A 0.9800
C76 H76B 0.9800
C76 H76C 0.9800
C77 C78 1.463(10)
C78 H78A 0.9800
C78 H78B 0.9800
C78 H78C 0.9800
C79 C80 1.490(7)
C79 H79A 0.9800
C79 H79B 0.9800
C79 H79C 0.9800
C80 C81 1.484(7)
C81 H81A 0.9800
C81 H81B 0.9800
C81 H81C 0.9800
C82 C83 1.1733(10)
C83 H83A 0.9800
C83 H83B 0.9800
C83 H83C 0.9800
C84 C85 1.4600(10)
C85 H85A 0.9800
C85 H85B 0.9800
C85 H85C 0.9800

loop_
_geom_torsion_atom_site_label_1
_geom_torsion_atom_site_label_2
_geom_torsion_atom_site_label_3
_geom_torsion_atom_site_label_4
_geom_torsion
C17 P1 C9 P2 -76.9(2)
C11 P1 C9 P2 175.27(17)
Cu1 P1 C9 P2 54.44(19)
C23 P2 C9 P1 80.21(19)
C10 P2 C9 P1 -174.37(16)
Cu2 P2 C9 P1 -51.76(18)
C23 P2 C10 P3 -78.38(19)
C9 P2 C10 P3 174.95(16)
Cu2 P2 C10 P3 57.73(18)
C29 P3 C10 P2 77.5(2)
C67 P3 C10 P2 -174.30(17)
Cu3 P3 C10 P2 -49.46(18)
C17 P1 C11 C12 25.9(3)
C9 P1 C11 C12 134.4(3)
Cu1 P1 C11 C12 -101.7(3)
C17 P1 C11 C16 -157.1(3)
C9 P1 C11 C16 -48.6(3)
Cu1 P1 C11 C16 75.4(3)
C16 C11 C12 C13 0.6(6)
P1 C11 C12 C13 177.6(4)
C11 C12 C13 C14 -0.7(7)
C12 C13 C14 C15 0.8(8)
C13 C14 C15 C16 -0.8(7)
C12 C11 C16 C15 -0.6(6)
P1 C11 C16 C15 -177.6(3)
C14 C15 C16 C11 0.7(6)
C11 P1 C17 C18 63.3(3)
C9 P1 C17 C18 -42.9(3)
Cu1 P1 C17 C18 -173.2(2)
C11 P1 C17 C22 -117.3(3)
C9 P1 C17 C22 136.6(3)
Cu1 P1 C17 C22 6.3(3)
C22 C17 C18 C19 -0.6(5)
P1 C17 C18 C19 178.9(3)
C17 C18 C19 C20 0.6(6)
C18 C19 C20 C21 -0.6(6)
C19 C20 C21 C22 0.5(6)
C20 C21 C22 C17 -0.5(6)
C18 C17 C22 C21 0.5(5)
P1 C17 C22 C21 -179.0(3)
C10 P2 C23 C28 -44.2(3)
C9 P2 C23 C28 59.2(3)
Cu2 P2 C23 C28 -177.0(2)
C10 P2 C23 C24 133.2(3)
C9 P2 C23 C24 -123.4(3)
Cu2 P2 C23 C24 0.4(3)
C28 C23 C24 C25 -2.3(5)
P2 C23 C24 C25 -179.7(3)
C23 C24 C25 C26 2.6(6)
C24 C25 C26 C27 -1.0(6)
C25 C26 C27 C28 -1.0(6)
C24 C23 C28 C27 0.3(5)
P2 C23 C28 C27 177.7(3)
C26 C27 C28 C23 1.3(6)
C67 P3 C29 C34 -25.3(3)
C10 P3 C29 C34 81.3(3)
Cu3 P3 C29 C34 -152.2(3)
C67 P3 C29 C30 153.3(3)
C10 P3 C29 C30 -100.1(3)
Cu3 P3 C29 C30 26.4(3)
C34 C29 C30 C31 -2.7(5)
P3 C29 C30 C31 178.6(3)
C29 C30 C31 C32 2.0(6)
C30 C31 C32 C33 -1.6(6)
C31 C32 C33 C34 1.9(6)
C30 C29 C34 C33 3.1(5)
P3 C29 C34 C33 -178.4(3)
C32 C33 C34 C29 -2.7(6)
C37 P4 C35 P5 -168.69(17)
C43 P4 C35 P5 82.8(2)
Cu1 P4 C35 P5 -52.2(2)
C49 P5 C35 P4 -77.72(19)
C36 P5 C35 P4 175.01(17)
Cu2 P5 C35 P4 51.98(19)
C49 P5 C36 P6 78.9(2)
C35 P5 C36 P6 -174.58(17)
Cu2 P5 C36 P6 -55.1(2)
C55 P6 C36 P5 -82.0(2)
C61 P6 C36 P5 169.22(18)
Cu3 P6 C36 P5 46.8(2)
C35 P4 C37 C38 177.4(3)
C43 P4 C37 C38 -72.8(3)
Cu1 P4 C37 C38 53.3(3)
C35 P4 C37 C42 0.9(4)
C43 P4 C37 C42 110.7(4)
Cu1 P4 C37 C42 -123.2(3)
C42 C37 C38 C39 0.8(7)
P4 C37 C38 C39 -175.9(4)
C37 C38 C39 C40 0.3(8)
C38 C39 C40 C41 -0.3(8)
C39 C40 C41 C42 -0.6(8)
C38 C37 C42 C41 -1.7(6)
P4 C37 C42 C41 174.7(3)
C40 C41 C42 C37 1.7(7)
C35 P4 C43 C48 67.8(4)
C37 P4 C43 C48 -41.6(4)
Cu1 P4 C43 C48 -158.4(3)
C35 P4 C43 C44 -113.0(3)
C37 P4 C43 C44 137.6(3)
Cu1 P4 C43 C44 20.8(4)
C48 C43 C44 C45 1.2(7)
P4 C43 C44 C45 -178.0(4)
C43 C44 C45 C46 -0.4(8)
C44 C45 C46 C47 -0.5(9)
C45 C46 C47 C48 0.6(10)
C44 C43 C48 C47 -1.0(8)
P4 C43 C48 C47 178.2(4)
C46 C47 C48 C43 0.1(10)
C36 P5 C49 C50 48.9(3)
C35 P5 C49 C50 -54.2(3)
Cu2 P5 C49 C50 -178.9(3)
C36 P5 C49 C54 -131.9(3)
C35 P5 C49 C54 125.0(3)
Cu2 P5 C49 C54 0.2(3)
C54 C49 C50 C51 0.0(6)
P5 C49 C50 C51 179.1(3)
C49 C50 C51 C52 1.4(7)
C50 C51 C52 C53 -1.7(7)
C51 C52 C53 C54 0.6(7)
C52 C53 C54 C49 0.8(7)
C50 C49 C54 C53 -1.1(6)
P5 C49 C54 C53 179.7(3)
C61 P6 C55 C56 51.4(3)
C36 P6 C55 C56 -53.4(3)
Cu3 P6 C55 C56 -179.4(3)
C61 P6 C55 C60 -130.8(3)
C36 P6 C55 C60 124.4(3)
Cu3 P6 C55 C60 -1.6(3)
C60 C55 C56 C57 -1.6(6)
P6 C55 C56 C57 176.2(3)
C55 C56 C57 C58 -0.8(7)
C56 C57 C58 C59 2.3(7)
C57 C58 C59 C60 -1.5(8)
C58 C59 C60 C55 -0.8(7)
C56 C55 C60 C59 2.3(6)
P6 C55 C60 C59 -175.6(3)
C55 P6 C61 C66 26.0(4)
C36 P6 C61 C66 133.5(3)
Cu3 P6 C61 C66 -105.0(3)
C55 P6 C61 C62 -157.4(3)
C36 P6 C61 C62 -49.9(3)
Cu3 P6 C61 C62 71.7(3)
C66 C61 C62 C63 -0.5(6)
P6 C61 C62 C63 -177.3(3)
C61 C62 C63 C64 1.3(6)
C62 C63 C64 C65 -0.6(7)
C63 C64 C65 C66 -0.8(8)
C62 C61 C66 C65 -0.8(6)
P6 C61 C66 C65 175.8(3)
C64 C65 C66 C61 1.5(8)
C29 P3 C67 C72 -86.8(3)
C10 P3 C67 C72 162.9(3)
Cu3 P3 C67 C72 39.3(3)
C29 P3 C67 C68 93.1(3)
C10 P3 C67 C68 -17.2(3)
Cu3 P3 C67 C68 -140.8(3)
C72 C67 C68 C69 -0.5(6)
P3 C67 C68 C69 179.6(3)
C67 C68 C69 C70 1.2(7)
C68 C69 C70 C71 -1.4(7)
C69 C70 C71 C72 1.1(7)
C68 C67 C72 C71 0.2(6)
P3 C67 C72 C71 -179.9(3)
C70 C71 C72 C67 -0.5(7)
Cu3 N5 C84 C85 -89(6)
